data_4308756
loop_
_publ_author_name
'Rosa Llusar'
'Sonia Triguero'
'Santiago Uriel'
'Cristian Vicent'
'Eugenio Coronado'
'Carlos J. Gomez-Garcia'

_publ_contact_author 'Llusar Rosa'
_publ_contact_author_address
;
Departament de Ci\`encies Experimentals
 Universitat Jaume I, Campus de Riu Sec, P. O. Box 224. Castell\'o, Spain
;
_publ_contact_author_email llusar@exp.uji.es
_publ_contact_author_phone '+34 964 728086'
_publ_section_title
;
Synthesis, Crystal Structure, and Properties of Multicomponent
Bis(ethylenedithio)tetrathiafulvalene Charge-Transfer Salts of the
[Mo3S7Br6]2- Cluster
;
_journal_name_full 'Inorganic Chemistry'
_journal_page_first 1563
_journal_page_last 1570
_journal_paper_doi 10.1021/ic0488379
_journal_volume 44
_journal_year 2005
_chemical_formula_sum 'C21.1 H18.2 Br8.2 Mo3 S23'
_chemical_formula_weight 1952.22
_chemical_name_systematic
; 
 ? 
;
_space_group_IT_number 2
_symmetry_cell_setting triclinic
_symmetry_space_group_name_Hall '-P 1'
_symmetry_space_group_name_H-M 'P -1'
_atom_sites_solution_hydrogens geom
_atom_sites_solution_primary direct
_atom_sites_solution_secondary difmap
_audit_creation_method SHELXL-97
_cell_angle_alpha 103.884(8)
_cell_angle_beta 95.013(7)
_cell_angle_gamma 114.396(6)
_cell_formula_units_Z 2
_cell_length_a 12.643(3)
_cell_length_b 13.370(4)
_cell_length_c 17.936(4)
_cell_measurement_temperature 293(2)
_cell_volume 2620.2(12)
_computing_cell_refinement 'Bruker SMART'
_computing_data_collection 'Bruker SMART'
_computing_data_reduction 'Bruker SHELXTL'
_computing_molecular_graphics 'Bruker SHELXTL'
_computing_publication_material 'Bruker SHELXTL'
_computing_structure_refinement 'SHELXL-97 (Sheldrick, 1997)'
_computing_structure_solution 'SHELXS-97 (Sheldrick, 1990)'
_diffrn_ambient_temperature 293(2)
_diffrn_measured_fraction_theta_full 0.999
_diffrn_measured_fraction_theta_max 0.999
_diffrn_measurement_device_type 'CCD area detector'
_diffrn_measurement_method 'phi and omega scans'
_diffrn_radiation_monochromator graphite
_diffrn_radiation_source 'fine-focus sealed tube'
_diffrn_radiation_type MoK\a
_diffrn_radiation_wavelength 0.71073
_diffrn_reflns_av_R_equivalents 0.0940
_diffrn_reflns_av_sigmaI/netI 0.1963
_diffrn_reflns_limit_h_max 15
_diffrn_reflns_limit_h_min -12
_diffrn_reflns_limit_k_max 15
_diffrn_reflns_limit_k_min -15
_diffrn_reflns_limit_l_max 21
_diffrn_reflns_limit_l_min -20
_diffrn_reflns_number 15097
_diffrn_reflns_theta_full 25.00
_diffrn_reflns_theta_max 25.00
_diffrn_reflns_theta_min 1.20
_exptl_absorpt_coefficient_mu 7.900
_exptl_absorpt_correction_type 'Bruker SADABS'
_exptl_crystal_colour brown
_exptl_crystal_density_diffrn 2.475
_exptl_crystal_density_method 'not measured'
_exptl_crystal_description prism
_exptl_crystal_F_000 1852
_exptl_crystal_size_max 0.14
_exptl_crystal_size_mid 0.12
_exptl_crystal_size_min 0.08
_refine_diff_density_max 1.809
_refine_diff_density_min -2.180
_refine_diff_density_rms 0.231
_refine_ls_extinction_method none
_refine_ls_goodness_of_fit_ref 0.987
_refine_ls_hydrogen_treatment mixed
_refine_ls_matrix_type full
_refine_ls_number_parameters 482
_refine_ls_number_reflns 9201
_refine_ls_number_restraints 0
_refine_ls_restrained_S_all 0.987
_refine_ls_R_factor_all 0.1725
_refine_ls_R_factor_gt 0.0771
_refine_ls_shift/su_max 0.000
_refine_ls_shift/su_mean 0.000
_refine_ls_structure_factor_coef Fsqd
_refine_ls_weighting_details 'calc w=1/[\s^2^(Fo^2^)+(0.0896P)^2^+0.0000P] where P=(Fo^2^+2Fc^2^)/3'
_refine_ls_weighting_scheme calc
_refine_ls_wR_factor_gt 0.1745
_refine_ls_wR_factor_ref 0.2234
_reflns_number_gt 4668
_reflns_number_total 9201
_reflns_threshold_expression >2sigma(I)
_cod_data_source_file ic0488379si20041210_104253_2.cif
_cod_data_source_block (ET)2[Mo3S7Br6]1.1CH2Br2
_cod_depositor_comments
;
The following automatic conversions were performed:
'_symmetry_cell_setting' value 'Triclinic' changed to 'triclinic'
according to '/home/saulius/struct/CIF-dictionaries/cif_core.dic'
dictionary named 'cif_core.dic' version 2.4.1 from 2010-06-29.

Automatic conversion script
Id: cif_fix_enum 1527 2010-12-29 10:47:43Z saulius 
;
_cod_original_cell_volume 2620.1(11)
_cod_original_formula_sum 'C21.10 H18.20 Br8.20 Mo3 S23'
_cod_database_code 4308756
_ratio_of_minimum_to_maximum_apparent_transmission 0.643883

loop_
_symmetry_equiv_pos_as_xyz
'x, y, z'
'-x, -y, -z'

loop_
_atom_site_label
_atom_site_type_symbol
_atom_site_fract_x
_atom_site_fract_y
_atom_site_fract_z
_atom_site_U_iso_or_equiv
_atom_site_adp_type
_atom_site_occupancy
_atom_site_symmetry_multiplicity
_atom_site_calc_flag
_atom_site_refinement_flags
_atom_site_disorder_assembly
_atom_site_disorder_group
Mo1 Mo 0.55751(12) 0.19949(12) 0.13466(7) 0.0247(4) Uani 1 1 d . . .
Mo2 Mo 0.63289(13) 0.12167(13) 0.24807(8) 0.0305(4) Uani 1 1 d . . .
Mo3 Mo 0.40330(13) 0.09639(13) 0.22284(8) 0.0310(4) Uani 1 1 d . . .
S1 S 0.5767(4) 0.2720(4) 0.2712(2) 0.0362(11) Uani 1 1 d . . .
S2 S 0.6441(4) 0.0677(4) 0.1131(2) 0.0298(10) Uani 1 1 d . . .
S3 S 0.7660(4) 0.2310(4) 0.1724(2) 0.0326(10) Uani 1 1 d . . .
S4 S 0.3694(4) 0.0330(4) 0.0825(2) 0.0302(10) Uani 1 1 d . . .
S5 S 0.3519(4) 0.1792(4) 0.1230(2) 0.0342(11) Uani 1 1 d . . .
S6 S 0.4564(4) -0.0588(4) 0.2117(3) 0.0415(12) Uani 1 1 d . . .
S7 S 0.4840(5) 0.0351(5) 0.3248(3) 0.0482(13) Uani 1 1 d . . .
Br1 Br 0.56236(15) 0.17891(14) -0.01838(9) 0.0313(4) Uani 1 1 d . . .
Br2 Br 0.62922(17) 0.41532(15) 0.14231(10) 0.0392(5) Uani 1 1 d . . .
Br3 Br 0.74283(19) -0.00694(19) 0.26117(12) 0.0550(6) Uani 1 1 d . . .
Br4 Br 0.7895(2) 0.25646(19) 0.37695(11) 0.0602(6) Uani 1 1 d . . .
Br5 Br 0.18280(18) -0.06520(19) 0.20085(13) 0.0577(6) Uani 1 1 d . . .
Br6 Br 0.3309(2) 0.2127(2) 0.32697(12) 0.0621(6) Uani 1 1 d . . .
S10 S 0.1445(5) -0.0753(5) 0.4686(3) 0.0557(14) Uani 1 1 d . . .
S11 S -0.0529(5) -0.0978(4) 0.3569(3) 0.0489(13) Uani 1 1 d . . .
S12 S 0.2489(4) 0.2033(4) 0.5177(3) 0.0485(13) Uani 1 1 d . . .
S13 S 0.0479(5) 0.1764(5) 0.4080(3) 0.0497(13) Uani 1 1 d . . .
S14 S 0.0742(6) -0.3243(5) 0.4280(3) 0.0687(18) Uani 1 1 d . . .
S15 S -0.1637(5) -0.3473(4) 0.2957(3) 0.0505(13) Uani 1 1 d . . .
S16 S 0.3680(6) 0.4547(5) 0.5660(3) 0.0685(17) Uani 1 1 d . . .
S17 S 0.1368(6) 0.4275(6) 0.4329(4) 0.0803(19) Uani 1 1 d . . .
C10 C 0.1177(17) 0.1118(16) 0.4520(10) 0.048(5) Uani 1 1 d . . .
C11 C 0.0750(17) -0.0041(17) 0.4298(9) 0.044(5) Uani 1 1 d . . .
C12 C 0.0439(18) -0.2126(17) 0.4121(10) 0.050(5) Uani 1 1 d . . .
C13 C -0.0461(16) -0.2248(16) 0.3594(10) 0.043(5) Uani 1 1 d . . .
C14 C 0.2462(16) 0.3292(15) 0.5087(10) 0.040(5) Uani 1 1 d . . .
C15 C 0.1532(18) 0.3154(19) 0.4569(11) 0.054(6) Uani 1 1 d . . .
C16 C -0.013(3) -0.433(2) 0.3350(13) 0.102(11) Uani 1 1 d . . .
H16A H 0.0226 -0.4080 0.2931 0.123 Uiso 1 1 calc R . .
H16B H -0.0076 -0.5038 0.3346 0.123 Uiso 1 1 calc R . .
C17 C -0.135(2) -0.4600(16) 0.3178(13) 0.074(8) Uani 1 1 d . . .
H17A H -0.1687 -0.4768 0.3623 0.088 Uiso 1 1 calc R . .
H17B H -0.1747 -0.5293 0.2732 0.088 Uiso 1 1 calc R . .
C18 C 0.363(2) 0.562(2) 0.5195(13) 0.084(8) Uani 1 1 d . . .
H18A H 0.3302 0.6071 0.5517 0.101 Uiso 1 1 calc R . .
H18B H 0.4438 0.6150 0.5201 0.101 Uiso 1 1 calc R . .
C19 C 0.294(3) 0.517(2) 0.4389(14) 0.102(10) Uani 1 1 d . . .
H19A H 0.3258 0.4722 0.4059 0.123 Uiso 1 1 calc R . .
H19B H 0.3029 0.5813 0.4192 0.123 Uiso 1 1 calc R . .
S20 S 1.0478(4) 0.4541(4) 0.1439(3) 0.0409(12) Uani 1 1 d . . .
S21 S 0.8853(4) 0.2696(4) 0.0049(3) 0.0390(11) Uani 1 1 d . . .
S22 S 0.9423(4) 0.6185(4) 0.1164(2) 0.0365(11) Uani 1 1 d . . .
S23 S 0.7752(4) 0.4455(4) -0.0259(3) 0.0367(11) Uani 1 1 d . . .
S24 S 1.1520(5) 0.3129(5) 0.1963(3) 0.0626(16) Uani 1 1 d . . .
S25 S 0.9584(6) 0.0976(5) 0.0369(3) 0.0671(17) Uani 1 1 d . . .
S26 S 0.8416(5) 0.7815(4) 0.1253(3) 0.0534(14) Uani 1 1 d . . .
S27 S 0.6475(5) 0.5805(4) -0.0497(3) 0.0484(13) Uani 1 1 d . . .
C20 C 0.8887(15) 0.4825(16) 0.0491(9) 0.035(4) Uani 1 1 d . . .
C21 C 0.9367(14) 0.4100(15) 0.0653(9) 0.030(4) Uani 1 1 d . . .
C22 C 1.0595(16) 0.3264(15) 0.1275(9) 0.037(4) Uani 1 1 d . . .
C23 C 0.9806(17) 0.2394(17) 0.0628(10) 0.044(5) Uani 1 1 d . . .
C24 C 0.8367(14) 0.6537(14) 0.0717(9) 0.032(4) Uani 1 1 d . . .
C25 C 0.7629(15) 0.5728(15) 0.0054(10) 0.035(4) Uani 1 1 d . . .
C26 C 1.058(2) 0.176(2) 0.2010(15) 0.092(9) Uani 1 1 d . . .
H26A H 1.1023 0.1559 0.2366 0.111 Uiso 1 1 calc R . .
H26B H 0.9933 0.1816 0.2241 0.111 Uiso 1 1 calc R . .
C27 C 1.009(3) 0.0851(19) 0.1296(13) 0.102(11) Uani 1 1 d . . .
H27A H 0.9412 0.0241 0.1393 0.123 Uiso 1 1 calc R . .
H27B H 1.0671 0.0564 0.1213 0.123 Uiso 1 1 calc R . .
C28 C 0.7202(19) 0.7840(17) 0.0680(13) 0.068(6) Uani 1 1 d . . .
H28A H 0.6928 0.8321 0.1022 0.081 Uiso 1 1 calc R . .
H28B H 0.7496 0.8206 0.0286 0.081 Uiso 1 1 calc R . .
C29 C 0.6155(5) 0.6693(5) 0.0273(2) 0.065(7) Uani 1 1 d . . .
H29A H 0.5506 0.6818 0.0056 0.079 Uiso 1 1 calc R . .
H29B H 0.5894 0.6291 0.0657 0.079 Uiso 1 1 calc R . .
Br10 Br 0.5005(5) 0.1203(5) 0.5246(2) 0.224(3) Uani 1 1 d R . .
C100 C 0.5805(5) 0.0401(5) 0.4983(2) 0.17(3) Uiso 0.50 1 d PR . .
C200 C 0.5507(5) 0.3286(5) 0.7614(2) 0.046(16) Uiso 0.30 1 d PR . .
C201 C 0.6010(5) 0.3737(5) 0.7490(2) 0.058(19) Uiso 0.30 1 d PR . .
Br20 Br 0.6878(5) 0.3705(5) 0.7551(2) 0.323(14) Uiso 0.30 1 d PR . .
Br21 Br 0.7004(5) 0.3182(5) 0.7238(2) 0.180(6) Uiso 0.30 1 d PR . .
Br22 Br 0.4535(5) 0.3469(5) 0.7511(2) 0.40(2) Uiso 0.30 1 d PR . .
Br23 Br 0.4780(5) 0.3945(5) 0.7335(2) 0.241(10) Uiso 0.30 1 d PR . .

loop_
_atom_site_aniso_label
_atom_site_aniso_U_11
_atom_site_aniso_U_22
_atom_site_aniso_U_33
_atom_site_aniso_U_23
_atom_site_aniso_U_13
_atom_site_aniso_U_12
Mo1 0.0270(8) 0.0227(8) 0.0231(7) 0.0036(6) 0.0040(6) 0.0121(7)
Mo2 0.0332(9) 0.0336(9) 0.0246(8) 0.0072(7) 0.0015(7) 0.0166(7)
Mo3 0.0312(9) 0.0362(10) 0.0275(8) 0.0094(7) 0.0076(7) 0.0168(7)
S1 0.040(3) 0.036(3) 0.031(2) 0.002(2) 0.008(2) 0.020(2)
S2 0.034(3) 0.032(3) 0.026(2) 0.0061(19) 0.0045(19) 0.019(2)
S3 0.025(2) 0.034(3) 0.031(2) 0.0025(19) 0.0036(19) 0.010(2)
S4 0.030(2) 0.029(3) 0.031(2) 0.0077(19) 0.0009(19) 0.014(2)
S5 0.039(3) 0.038(3) 0.034(2) 0.010(2) 0.007(2) 0.026(2)
S6 0.047(3) 0.039(3) 0.044(3) 0.021(2) 0.012(2) 0.019(2)
S7 0.053(3) 0.063(4) 0.037(3) 0.026(3) 0.015(2) 0.028(3)
Br1 0.0385(11) 0.0280(10) 0.0274(9) 0.0082(7) 0.0062(8) 0.0153(8)
Br2 0.0472(12) 0.0234(10) 0.0401(10) 0.0054(8) 0.0043(9) 0.0125(9)
Br3 0.0618(14) 0.0561(14) 0.0553(13) 0.0129(11) -0.0035(11) 0.0395(12)
Br4 0.0669(15) 0.0621(15) 0.0382(11) -0.0053(10) -0.0187(10) 0.0334(12)
Br5 0.0382(12) 0.0579(15) 0.0723(14) 0.0257(12) 0.0175(11) 0.0129(10)
Br6 0.0560(14) 0.0843(18) 0.0463(12) 0.0051(11) 0.0216(11) 0.0377(13)
S10 0.048(3) 0.046(3) 0.061(3) -0.003(3) -0.012(3) 0.025(3)
S11 0.056(3) 0.044(3) 0.043(3) 0.007(2) -0.005(2) 0.026(3)
S12 0.046(3) 0.045(3) 0.049(3) 0.004(2) 0.001(3) 0.024(3)
S13 0.056(3) 0.051(3) 0.041(3) 0.009(2) 0.002(3) 0.028(3)
S14 0.091(5) 0.064(4) 0.055(3) 0.000(3) -0.018(3) 0.054(4)
S15 0.058(3) 0.044(3) 0.042(3) 0.003(2) -0.006(2) 0.024(3)
S16 0.076(4) 0.042(3) 0.064(4) 0.005(3) -0.009(3) 0.015(3)
S17 0.078(5) 0.060(4) 0.106(5) 0.037(4) 0.004(4) 0.031(4)
C10 0.053(13) 0.034(12) 0.039(11) 0.007(9) 0.010(10) 0.004(10)
C11 0.044(12) 0.052(14) 0.027(10) 0.003(9) 0.007(9) 0.017(10)
C12 0.068(14) 0.056(14) 0.036(11) 0.011(10) 0.009(10) 0.038(12)
C13 0.048(12) 0.049(13) 0.030(10) 0.003(9) -0.009(9) 0.027(10)
C14 0.039(11) 0.038(12) 0.034(10) 0.001(8) 0.005(9) 0.014(9)
C15 0.047(13) 0.074(16) 0.037(11) 0.011(10) 0.003(10) 0.027(12)
C16 0.19(3) 0.049(16) 0.069(16) -0.021(12) -0.026(18) 0.09(2)
C17 0.069(16) 0.030(12) 0.080(16) 0.009(11) -0.055(13) 0.001(11)
C18 0.10(2) 0.057(17) 0.057(15) 0.008(12) 0.026(15) 0.005(14)
C19 0.16(3) 0.10(2) 0.068(18) 0.037(16) 0.050(19) 0.06(2)
S20 0.054(3) 0.037(3) 0.037(3) 0.008(2) 0.009(2) 0.029(3)
S21 0.043(3) 0.033(3) 0.042(3) 0.006(2) 0.008(2) 0.021(2)
S22 0.043(3) 0.034(3) 0.038(3) 0.010(2) 0.007(2) 0.022(2)
S23 0.040(3) 0.029(3) 0.040(3) 0.008(2) 0.004(2) 0.017(2)
S24 0.059(4) 0.054(4) 0.071(4) 0.020(3) -0.010(3) 0.026(3)
S25 0.098(5) 0.046(4) 0.069(4) 0.012(3) 0.006(3) 0.048(3)
S26 0.064(4) 0.029(3) 0.062(3) 0.005(2) -0.012(3) 0.026(3)
S27 0.047(3) 0.044(3) 0.050(3) 0.006(2) -0.005(2) 0.025(3)
C20 0.035(11) 0.055(13) 0.041(10) 0.024(9) 0.023(9) 0.035(10)
C21 0.029(10) 0.044(11) 0.031(9) 0.016(8) 0.017(8) 0.024(9)
C22 0.050(12) 0.036(11) 0.033(10) 0.005(9) 0.011(9) 0.030(10)
C23 0.052(13) 0.059(14) 0.045(11) 0.030(11) 0.026(10) 0.037(11)
C24 0.020(9) 0.022(10) 0.036(10) 0.009(8) -0.001(8) -0.004(7)
C25 0.037(11) 0.032(11) 0.052(11) 0.023(9) 0.017(9) 0.023(9)
C26 0.074(18) 0.15(3) 0.09(2) 0.07(2) 0.025(16) 0.06(2)
C27 0.20(3) 0.033(15) 0.063(16) 0.014(12) 0.025(19) 0.040(18)
C28 0.073(16) 0.030(13) 0.084(16) -0.004(11) 0.006(13) 0.022(12)
C29 0.098(19) 0.10(2) 0.043(12) 0.029(13) 0.014(12) 0.080(17)
Br10 0.277(7) 0.257(7) 0.123(4) 0.060(4) 0.052(4) 0.104(6)

loop_
_atom_type_symbol
_atom_type_description
_atom_type_scat_dispersion_real
_atom_type_scat_dispersion_imag
_atom_type_scat_source
C C 0.0033 0.0016 'International Tables Vol C Tables 4.2.6.8 and 6.1.1.4'
H H 0.0000 0.0000 'International Tables Vol C Tables 4.2.6.8 and 6.1.1.4'
S S 0.1246 0.1234 'International Tables Vol C Tables 4.2.6.8 and 6.1.1.4'
Br Br -0.2901 2.4595 'International Tables Vol C Tables 4.2.6.8 and 6.1.1.4'
Mo Mo -1.6832 0.6857 'International Tables Vol C Tables 4.2.6.8 and 6.1.1.4'

loop_
_geom_angle_atom_site_label_1
_geom_angle_atom_site_label_2
_geom_angle_atom_site_label_3
_geom_angle
_geom_angle_site_symmetry_1
_geom_angle_site_symmetry_3
_geom_angle_publ_flag
S1 Mo1 S4 108.56(16) . . ?
S1 Mo1 S2 107.95(15) . . ?
S4 Mo1 S2 86.37(15) . . ?
S1 Mo1 S5 85.80(15) . . ?
S4 Mo1 S5 49.04(14) . . ?
S2 Mo1 S5 135.13(16) . . ?
S1 Mo1 S3 83.87(15) . . ?
S4 Mo1 S3 134.60(15) . . ?
S2 Mo1 S3 48.73(14) . . ?
S5 Mo1 S3 169.64(14) . . ?
S1 Mo1 Br2 82.74(12) . . ?
S4 Mo1 Br2 132.54(12) . . ?
S2 Mo1 Br2 135.16(13) . . ?
S5 Mo1 Br2 87.92(12) . . ?
S3 Mo1 Br2 91.50(12) . . ?
S1 Mo1 Br1 164.15(13) . . ?
S4 Mo1 Br1 83.56(11) . . ?
S2 Mo1 Br1 82.41(10) . . ?
S5 Mo1 Br1 95.24(11) . . ?
S3 Mo1 Br1 94.90(11) . . ?
Br2 Mo1 Br1 81.50(6) . . ?
S1 Mo1 Mo3 54.05(12) . . ?
S4 Mo1 Mo3 54.89(11) . . ?
S2 Mo1 Mo3 96.82(11) . . ?
S5 Mo1 Mo3 56.52(10) . . ?
S3 Mo1 Mo3 115.86(11) . . ?
Br2 Mo1 Mo3 122.37(7) . . ?
Br1 Mo1 Mo3 138.30(7) . . ?
S1 Mo1 Mo2 54.08(11) . . ?
S4 Mo1 Mo2 95.59(11) . . ?
S2 Mo1 Mo2 54.52(10) . . ?
S5 Mo1 Mo2 116.61(11) . . ?
S3 Mo1 Mo2 55.92(10) . . ?
Br2 Mo1 Mo2 125.23(7) . . ?
Br1 Mo1 Mo2 136.81(7) . . ?
Mo3 Mo1 Mo2 60.15(5) . . ?
S1 Mo2 S2 108.67(15) . . ?
S1 Mo2 S6 108.53(17) . . ?
S2 Mo2 S6 84.96(16) . . ?
S1 Mo2 S3 84.33(15) . . ?
S2 Mo2 S3 49.13(14) . . ?
S6 Mo2 S3 133.56(15) . . ?
S1 Mo2 S7 85.99(17) . . ?
S2 Mo2 S7 133.66(17) . . ?
S6 Mo2 S7 48.92(16) . . ?
S3 Mo2 S7 170.17(16) . . ?
S1 Mo2 Br4 82.14(12) . . ?
S2 Mo2 Br4 133.73(13) . . ?
S6 Mo2 Br4 135.50(13) . . ?
S3 Mo2 Br4 89.53(12) . . ?
S7 Mo2 Br4 90.84(14) . . ?
S1 Mo2 Br3 162.99(13) . . ?
S2 Mo2 Br3 83.51(11) . . ?
S6 Mo2 Br3 83.81(13) . . ?
S3 Mo2 Br3 95.66(12) . . ?
S7 Mo2 Br3 94.10(13) . . ?
Br4 Mo2 Br3 80.85(8) . . ?
S1 Mo2 Mo1 54.17(11) . . ?
S2 Mo2 Mo1 55.16(10) . . ?
S6 Mo2 Mo1 94.45(11) . . ?
S3 Mo2 Mo1 56.56(10) . . ?
S7 Mo2 Mo1 115.73(12) . . ?
Br4 Mo2 Mo1 123.93(8) . . ?
Br3 Mo2 Mo1 138.55(8) . . ?
S1 Mo2 Mo3 53.90(12) . . ?
S2 Mo2 Mo3 96.96(11) . . ?
S6 Mo2 Mo3 54.92(12) . . ?
S3 Mo2 Mo3 116.08(11) . . ?
S7 Mo2 Mo3 56.01(11) . . ?
Br4 Mo2 Mo3 123.04(8) . . ?
Br3 Mo2 Mo3 138.32(8) . . ?
Mo1 Mo2 Mo3 59.74(5) . . ?
S1 Mo3 S4 108.91(15) . . ?
S1 Mo3 S6 108.74(17) . . ?
S4 Mo3 S6 83.12(15) . . ?
S1 Mo3 S7 86.41(17) . . ?
S4 Mo3 S7 131.96(16) . . ?
S6 Mo3 S7 49.04(16) . . ?
S1 Mo3 S5 85.88(16) . . ?
S4 Mo3 S5 48.98(14) . . ?
S6 Mo3 S5 131.79(15) . . ?
S7 Mo3 S5 171.83(18) . . ?
S1 Mo3 Br6 79.88(12) . . ?
S4 Mo3 Br6 135.84(12) . . ?
S6 Mo3 Br6 136.49(13) . . ?
S7 Mo3 Br6 90.81(14) . . ?
S5 Mo3 Br6 90.49(12) . . ?
S1 Mo3 Br5 161.84(13) . . ?
S4 Mo3 Br5 84.14(12) . . ?
S6 Mo3 Br5 84.82(13) . . ?
S7 Mo3 Br5 94.16(14) . . ?
S5 Mo3 Br5 94.01(13) . . ?
Br6 Mo3 Br5 81.96(8) . . ?
S1 Mo3 Mo1 54.38(11) . . ?
S4 Mo3 Mo1 54.91(11) . . ?
S6 Mo3 Mo1 94.69(12) . . ?
S7 Mo3 Mo1 116.50(13) . . ?
S5 Mo3 Mo1 56.33(11) . . ?
Br6 Mo3 Mo1 121.91(8) . . ?
Br5 Mo3 Mo1 138.64(8) . . ?
S1 Mo3 Mo2 54.14(11) . . ?
S4 Mo3 Mo2 95.57(11) . . ?
S6 Mo3 Mo2 54.89(12) . . ?
S7 Mo3 Mo2 56.41(12) . . ?
S5 Mo3 Mo2 116.37(12) . . ?
Br6 Mo3 Mo2 121.60(8) . . ?
Br5 Mo3 Mo2 139.25(8) . . ?
Mo1 Mo3 Mo2 60.11(5) . . ?
Mo3 S1 Mo2 71.96(14) . . ?
Mo3 S1 Mo1 71.57(13) . . ?
Mo2 S1 Mo1 71.75(13) . . ?
S3 S2 Mo2 67.68(17) . . ?
S3 S2 Mo1 67.87(17) . . ?
Mo2 S2 Mo1 70.32(12) . . ?
S2 S3 Mo2 63.19(17) . . ?
S2 S3 Mo1 63.40(16) . . ?
Mo2 S3 Mo1 67.52(12) . . ?
S5 S4 Mo3 68.03(17) . . ?
S5 S4 Mo1 67.85(18) . . ?
Mo3 S4 Mo1 70.19(12) . . ?
S4 S5 Mo1 63.11(17) . . ?
S4 S5 Mo3 62.99(16) . . ?
Mo1 S5 Mo3 67.15(11) . . ?
S7 S6 Mo2 67.8(2) . . ?
S7 S6 Mo3 67.4(2) . . ?
Mo2 S6 Mo3 70.19(14) . . ?
S6 S7 Mo3 63.55(17) . . ?
S6 S7 Mo2 63.29(18) . . ?
Mo3 S7 Mo2 67.58(12) . . ?
C12 S10 C11 96.1(9) . . ?
C13 S11 C11 96.4(9) . . ?
C10 S12 C14 95.3(9) . . ?
C15 S13 C10 95.2(9) . . ?
C12 S14 C16 97.4(9) . . ?
C13 S15 C17 101.5(8) . . ?
C14 S16 C18 102.4(10) . . ?
C15 S17 C19 96.8(11) . . ?
C11 C10 S12 122.9(16) . . ?
C11 C10 S13 120.9(15) . . ?
S12 C10 S13 115.9(11) . . ?
C10 C11 S11 123.3(15) . . ?
C10 C11 S10 123.5(15) . . ?
S11 C11 S10 113.2(11) . . ?
C13 C12 S10 118.2(15) . . ?
C13 C12 S14 126.4(16) . . ?
S10 C12 S14 115.3(11) . . ?
C12 C13 S15 130.8(15) . . ?
C12 C13 S11 116.0(14) . . ?
S15 C13 S11 113.1(9) . . ?
C15 C14 S16 129.6(15) . . ?
C15 C14 S12 116.3(15) . . ?
S16 C14 S12 114.1(10) . . ?
C14 C15 S13 117.3(16) . . ?
C14 C15 S17 124.5(16) . . ?
S13 C15 S17 118.1(11) . . ?
C17 C16 S14 116.3(18) . . ?
C16 C17 S15 114.7(16) . . ?
C19 C18 S16 116.4(18) . . ?
C18 C19 S17 111.6(17) . . ?
C21 S20 C22 97.4(8) . . ?
C21 S21 C23 94.0(8) . . ?
C20 S22 C24 94.8(8) . . ?
C20 S23 C25 95.3(8) . . ?
C22 S24 C26 99.6(10) . . ?
C23 S25 C27 102.0(10) . . ?
C24 S26 C28 101.4(9) . . ?
C25 S27 C29 98.6(6) . . ?
C21 C20 S23 126.1(14) . . ?
C21 C20 S22 117.1(13) . . ?
S23 C20 S22 116.6(9) . . ?
C20 C21 S20 122.5(14) . . ?
C20 C21 S21 121.4(13) . . ?
S20 C21 S21 116.1(9) . . ?
C23 C22 S24 125.8(14) . . ?
C23 C22 S20 114.4(13) . . ?
S24 C22 S20 119.4(10) . . ?
C22 C23 S25 125.5(13) . . ?
C22 C23 S21 118.1(14) . . ?
S25 C23 S21 116.2(12) . . ?
C25 C24 S26 131.7(13) . . ?
C25 C24 S22 114.6(13) . . ?
S26 C24 S22 113.5(9) . . ?
C24 C25 S23 118.6(13) . . ?
C24 C25 S27 125.3(13) . . ?
S23 C25 S27 116.0(10) . . ?
C27 C26 S24 117.2(18) . . ?
C26 C27 S25 124.8(18) . . ?
C29 C28 S26 116.3(12) . . ?
C28 C29 S27 113.0(10) . . ?
C100 Br10 C100 62.2(3) . 2_656 ?
Br10 C100 Br10 117.8(3) . 2_656 ?
Br10 C100 C100 61.6(3) . 2_656 ?
Br10 C100 C100 56.2(3) 2_656 2_656 ?
C201 C200 Br22 108.2 . . ?
C201 C200 Br20 38.2 . . ?
Br22 C200 Br20 146.3 . . ?
C201 C200 Br23 81.5 . . ?
Br22 C200 Br23 26.7 . . ?
Br20 C200 Br23 119.7 . . ?
C201 C200 Br21 51.9 . . ?
Br22 C200 Br21 151.2 . . ?
Br20 C200 Br21 22.1 . . ?
Br23 C200 Br21 127.8 . . ?
C200 C201 Br20 116.6 . . ?
C200 C201 Br23 71.9 . . ?
Br20 C201 Br23 171.4 . . ?
C200 C201 Br21 107.8 . . ?
Br20 C201 Br21 24.5 . . ?
Br23 C201 Br21 155.9 . . ?
C200 C201 Br22 47.2 . . ?
Br20 C201 Br22 163.8 . . ?
Br23 C201 Br22 24.7 . . ?
Br21 C201 Br22 147.9 . . ?
Br21 Br20 C201 123.3 . . ?
Br21 Br20 C200 113.4 . . ?
C201 Br20 C200 25.3 . . ?
Br20 Br21 C201 32.2 . . ?
Br20 Br21 C200 44.5 . . ?
C201 Br21 C200 20.3 . . ?
Br23 Br22 C200 98.2 . . ?
Br23 Br22 C201 73.6 . . ?
C200 Br22 C201 24.6 . . ?
Br22 Br23 C200 55.1 . . ?
Br22 Br23 C201 81.6 . . ?
C200 Br23 C201 26.5 . . ?

loop_
_geom_bond_atom_site_label_1
_geom_bond_atom_site_label_2
_geom_bond_distance
_geom_bond_site_symmetry_2
_geom_bond_publ_flag
Mo1 S1 2.357(4) . ?
Mo1 S4 2.393(4) . ?
Mo1 S2 2.407(4) . ?
Mo1 S5 2.485(5) . ?
Mo1 S3 2.493(4) . ?
Mo1 Br2 2.607(2) . ?
Mo1 Br1 2.701(2) . ?
Mo1 Mo3 2.751(2) . ?
Mo1 Mo2 2.7612(19) . ?
Mo2 S1 2.355(5) . ?
Mo2 S2 2.388(4) . ?
Mo2 S6 2.402(5) . ?
Mo2 S3 2.475(4) . ?
Mo2 S7 2.489(5) . ?
Mo2 Br4 2.601(2) . ?
Mo2 Br3 2.656(2) . ?
Mo2 Mo3 2.762(2) . ?
Mo3 S1 2.347(5) . ?
Mo3 S4 2.392(4) . ?
Mo3 S6 2.403(5) . ?
Mo3 S7 2.478(5) . ?
Mo3 S5 2.490(4) . ?
Mo3 Br6 2.613(2) . ?
Mo3 Br5 2.649(3) . ?
S2 S3 2.023(6) . ?
S4 S5 2.026(6) . ?
S6 S7 2.027(7) . ?
S10 C12 1.72(2) . ?
S10 C11 1.750(19) . ?
S11 C13 1.745(18) . ?
S11 C11 1.750(19) . ?
S12 C10 1.711(19) . ?
S12 C14 1.743(18) . ?
S13 C15 1.72(2) . ?
S13 C10 1.73(2) . ?
S14 C12 1.766(19) . ?
S14 C16 1.82(2) . ?
S15 C13 1.730(18) . ?
S15 C17 1.812(19) . ?
S16 C14 1.734(18) . ?
S16 C18 1.85(2) . ?
S17 C15 1.74(2) . ?
S17 C19 1.83(3) . ?
C10 C11 1.35(3) . ?
C12 C13 1.34(2) . ?
C14 C15 1.35(2) . ?
C16 C17 1.41(3) . ?
C18 C19 1.46(3) . ?
S20 C21 1.697(16) . ?
S20 C22 1.731(17) . ?
S21 C21 1.736(17) . ?
S21 C23 1.754(17) . ?
S22 C20 1.735(18) . ?
S22 C24 1.776(16) . ?
S23 C20 1.695(17) . ?
S23 C25 1.736(16) . ?
S24 C22 1.719(17) . ?
S24 C26 1.75(3) . ?
S25 C23 1.73(2) . ?
S25 C27 1.80(2) . ?
S26 C24 1.720(17) . ?
S26 C28 1.79(2) . ?
S27 C25 1.742(16) . ?
S27 C29 1.786(7) . ?
C20 C21 1.41(2) . ?
C22 C23 1.37(2) . ?
C24 C25 1.35(2) . ?
C26 C27 1.41(3) . ?
C28 C29 1.50(2) . ?
Br10 C100 1.7696 . ?
Br10 C100 1.873(11) 2_656 ?
C100 Br10 1.873(11) 2_656 ?
C100 C100 1.883(11) 2_656 ?
C200 C201 0.7683 . ?
C200 Br22 1.3547 . ?
C200 Br20 1.6102 . ?
C200 Br23 1.6346 . ?
C200 Br21 2.1092 . ?
C201 Br20 1.1124 . ?
C201 Br23 1.7003 . ?
C201 Br21 1.7437 . ?
C201 Br22 1.7533 . ?
Br20 Br21 0.8649 . ?
Br22 Br23 0.7418 . ?
